data_4314577
loop_
_publ_author_name
'Casey R. Wade'
'Fran\,cois P. Gabba\"i'

_publ_section_title
;
 Cyanide Anion Binding by a Triarylborane at the Outer Rim of a
 Cyclometalated Ruthenium(II) Cationic Complex
;
_journal_name_full 'Inorganic Chemistry'
_journal_page_first 714
_journal_page_last 720
_journal_paper_doi 10.1021/ic9020349
_journal_volume 49
_journal_year 2010
_chemical_formula_sum 'C50 H45 B F3 N5 O3 Ru S'
_chemical_formula_weight 964.85
_chemical_name_systematic
; 
 ? 
;
_space_group_IT_number 14
_symmetry_cell_setting monoclinic
_symmetry_space_group_name_Hall '-P 2ybc'
_symmetry_space_group_name_H-M 'P 1 21/c 1'
_atom_sites_solution_hydrogens geom
_atom_sites_solution_primary direct
_atom_sites_solution_secondary difmap
_audit_creation_method SHELXL-97
_cell_angle_alpha 90.00
_cell_angle_beta 103.511(2)
_cell_angle_gamma 90.00
_cell_formula_units_Z 4
_cell_length_a 14.3700(4)
_cell_length_b 21.1565(7)
_cell_length_c 14.8607(5)
_cell_measurement_reflns_used 7116
_cell_measurement_temperature 110(2)
_cell_measurement_theta_max 48.462
_cell_measurement_theta_min 4.774
_cell_volume 4392.9(2)
_computing_cell_refinement APEX
_computing_data_collection APEX
_computing_data_reduction APEX
_computing_structure_refinement 'SHELXL-97 (Sheldrick, 1997)'
_computing_structure_solution 'SHELXS-97 (Sheldrick, 1990)'
_diffrn_ambient_temperature 110(2)
_diffrn_measured_fraction_theta_full 0.965
_diffrn_measured_fraction_theta_max 0.965
_diffrn_measurement_device_type 'CCD area detector'
_diffrn_measurement_method 'phi and omega scans'
_diffrn_radiation_monochromator graphite
_diffrn_radiation_source 'fine-focus sealed tube'
_diffrn_radiation_type MoK\a
_diffrn_radiation_wavelength 0.71073
_diffrn_reflns_av_R_equivalents 0.0585
_diffrn_reflns_av_sigmaI/netI 0.0767
_diffrn_reflns_limit_h_max 16
_diffrn_reflns_limit_h_min -16
_diffrn_reflns_limit_k_max 21
_diffrn_reflns_limit_k_min -24
_diffrn_reflns_limit_l_max 16
_diffrn_reflns_limit_l_min -16
_diffrn_reflns_number 32052
_diffrn_reflns_theta_full 24.00
_diffrn_reflns_theta_max 24.00
_diffrn_reflns_theta_min 1.46
_exptl_absorpt_coefficient_mu 0.467
_exptl_absorpt_correction_type none
_exptl_crystal_colour purple
_exptl_crystal_density_diffrn 1.459
_exptl_crystal_density_method 'not measured'
_exptl_crystal_description needle
_exptl_crystal_F_000 1984
_exptl_crystal_size_max 0.17
_exptl_crystal_size_mid 0.12
_exptl_crystal_size_min 0.08
_refine_diff_density_max 0.921
_refine_diff_density_min -1.111
_refine_diff_density_rms 0.076
_refine_ls_extinction_method none
_refine_ls_goodness_of_fit_ref 1.001
_refine_ls_hydrogen_treatment constr
_refine_ls_matrix_type full
_refine_ls_number_parameters 614
_refine_ls_number_reflns 6657
_refine_ls_number_restraints 14
_refine_ls_restrained_S_all 1.004
_refine_ls_R_factor_all 0.0809
_refine_ls_R_factor_gt 0.0490
_refine_ls_shift/su_max 0.002
_refine_ls_shift/su_mean 0.000
_refine_ls_structure_factor_coef Fsqd
_refine_ls_weighting_details 'calc w=1/[\s^2^(Fo^2^)+(0.0694P)^2^+0.0000P] where P=(Fo^2^+2Fc^2^)/3'
_refine_ls_weighting_scheme calc
_refine_ls_wR_factor_gt 0.1180
_refine_ls_wR_factor_ref 0.1281
_reflns_number_gt 4530
_reflns_number_total 6657
_reflns_threshold_expression >2sigma(I)
_cod_data_source_file ic9020349_si_001.cif
_cod_data_source_block g
_cod_depositor_comments
;
The following automatic conversions were performed:

'_symmetry_cell_setting' value 'Monoclinic' changed to 'monoclinic'
according to the built-in table from CIF Core dictionary named
'cif_core.dic' version 2.4.1 from 2010-06-29.

Automatic conversion script
Id: cif_fix_values 1646 2011-03-28 12:23:43Z adriana 
;
_cod_database_code 4314577

loop_
_symmetry_equiv_pos_as_xyz
'x, y, z'
'-x, y+1/2, -z+1/2'
'-x, -y, -z'
'x, -y-1/2, z-1/2'

loop_
_atom_site_label
_atom_site_type_symbol
_atom_site_fract_x
_atom_site_fract_y
_atom_site_fract_z
_atom_site_U_iso_or_equiv
_atom_site_adp_type
_atom_site_occupancy
_atom_site_symmetry_multiplicity
_atom_site_calc_flag
_atom_site_refinement_flags
_atom_site_disorder_assembly
_atom_site_disorder_group
Ru1 Ru 0.77772(3) 0.366958(18) 0.28421(2) 0.02860(15) Uani 1 1 d . . .
N1 N 0.7758(3) 0.44812(18) 0.2062(3) 0.0347(10) Uani 1 1 d . . .
N2 N 0.8448(2) 0.31254(18) 0.2057(2) 0.0293(9) Uani 1 1 d . . .
N3 N 0.7659(2) 0.28002(18) 0.3390(3) 0.0302(9) Uani 1 1 d . . .
N4 N 0.7209(3) 0.41960(18) 0.3759(3) 0.0347(10) Uani 1 1 d . . .
N5 N 0.9023(3) 0.38986(17) 0.3910(2) 0.0300(9) Uani 1 1 d . . .
B1 B 0.4388(4) 0.2370(3) 0.0956(4) 0.0427(16) Uani 1 1 d . . .
S1 S 0.1382(8) 0.0288(7) 0.7437(6) 0.094(4) Uani 0.459(11) 1 d PD A 1
S2 S 0.1267(6) 0.0128(4) 0.7360(6) 0.077(3) Uani 0.541(11) 1 d PD A 2
F1 F 0.0002(10) 0.0334(7) 0.5837(8) 0.081(6) Uani 0.459(11) 1 d PD A 1
F2 F 0.0876(12) 0.0725(6) 0.5911(9) 0.094(4) Uani 0.459(11) 1 d PD A 1
F3 F 0.1625(9) -0.0104(9) 0.5865(7) 0.093(4) Uani 0.459(11) 1 d PD A 1
F4 F 0.0173(16) -0.0158(17) 0.5983(9) 0.200(11) Uani 0.541(11) 1 d PD A 2
F5 F 0.1381(13) 0.0463(10) 0.5649(7) 0.134(6) Uani 0.541(11) 1 d PD A 2
F6 F 0.0921(13) -0.0443(6) 0.5866(12) 0.150(6) Uani 0.541(11) 1 d PD A 2
O1 O 0.2334(9) 0.0482(7) 0.7687(9) 0.070(4) Uani 0.459(11) 1 d PD A 1
O2 O 0.1220(11) 0.0950(9) 0.7421(9) 0.159(8) Uani 0.459(11) 1 d PD A 1
O3 O 0.0669(12) -0.0122(14) 0.7690(15) 0.227(17) Uani 0.459(11) 1 d PD A 1
O4 O 0.2236(9) 0.0076(9) 0.7497(11) 0.110(5) Uani 0.541(11) 1 d PD A 2
O5 O 0.0682(7) 0.0483(7) 0.7756(7) 0.093(5) Uani 0.541(11) 1 d PD A 2
O6 O 0.1461(12) -0.0478(4) 0.7736(7) 0.123(6) Uani 0.541(11) 1 d PD A 2
C1 C 0.8416(4) 0.4939(2) 0.2244(3) 0.0405(13) Uani 1 1 d . . .
H1A H 0.8949 0.4889 0.2754 0.049 Uiso 1 1 calc R . .
C2 C 0.8346(4) 0.5487(2) 0.1709(4) 0.0542(15) Uani 1 1 d . . .
H2A H 0.8822 0.5807 0.1849 0.065 Uiso 1 1 calc R . .
C3 C 0.7561(4) 0.5550(3) 0.0971(4) 0.0509(15) Uani 1 1 d . . .
H3A H 0.7488 0.5921 0.0600 0.061 Uiso 1 1 calc R . .
C4 C 0.6890(4) 0.5078(2) 0.0775(4) 0.0456(14) Uani 1 1 d . . .
H4A H 0.6355 0.5121 0.0264 0.055 Uiso 1 1 calc R . .
C5 C 0.6989(4) 0.4541(2) 0.1316(3) 0.0347(12) Uani 1 1 d . . .
C6 C 0.6330(3) 0.4014(2) 0.1181(3) 0.0354(12) Uani 1 1 d . . .
C7 C 0.6537(3) 0.3534(2) 0.1866(3) 0.0350(12) Uani 1 1 d . . .
C8 C 0.5885(3) 0.3024(2) 0.1759(3) 0.0363(12) Uani 1 1 d . . .
H8A H 0.5998 0.2705 0.2222 0.044 Uiso 1 1 calc R . .
C9 C 0.5089(3) 0.2956(2) 0.1026(3) 0.0374(12) Uani 1 1 d . . .
C10 C 0.4929(3) 0.3440(3) 0.0367(3) 0.0421(13) Uani 1 1 d . . .
H10A H 0.4391 0.3411 -0.0143 0.050 Uiso 1 1 calc R . .
C11 C 0.5528(4) 0.3959(3) 0.0432(3) 0.0422(13) Uani 1 1 d . . .
H11A H 0.5398 0.4278 -0.0029 0.051 Uiso 1 1 calc R . .
C12 C 0.3371(4) 0.2467(3) 0.0322(4) 0.0544(16) Uani 1 1 d . . .
C13 C 0.3056(5) 0.2134(3) -0.0530(5) 0.0847(10) Uani 1 1 d . . .
C14 C 0.2138(5) 0.2255(3) -0.1116(5) 0.0847(10) Uani 1 1 d . . .
H14A H 0.1936 0.2023 -0.1675 0.102 Uiso 1 1 calc R . .
C15 C 0.1555(5) 0.2691(3) -0.0894(5) 0.0847(10) Uani 1 1 d . . .
C16 C 0.1817(5) 0.3013(3) -0.0059(5) 0.0847(10) Uani 1 1 d . . .
H16A H 0.1379 0.3300 0.0110 0.102 Uiso 1 1 calc R . .
C17 C 0.2726(4) 0.2921(3) 0.0541(4) 0.0637(18) Uani 1 1 d . . .
C18 C 0.3717(5) 0.1663(3) -0.0834(4) 0.082(2) Uani 1 1 d . . .
H18A H 0.3393 0.1478 -0.1429 0.123 Uiso 1 1 calc R . .
H18B H 0.3886 0.1328 -0.0369 0.123 Uiso 1 1 calc R . .
H18C H 0.4300 0.1880 -0.0901 0.123 Uiso 1 1 calc R . .
C19 C 0.0581(4) 0.2830(3) -0.1477(5) 0.0847(10) Uani 1 1 d . . .
H19A H 0.0469 0.2576 -0.2044 0.127 Uiso 1 1 calc R . .
H19B H 0.0535 0.3279 -0.1639 0.127 Uiso 1 1 calc R . .
H19C H 0.0099 0.2725 -0.1131 0.127 Uiso 1 1 calc R . .
C20 C 0.2990(4) 0.3324(3) 0.1401(5) 0.0847(10) Uani 1 1 d . . .
H20A H 0.2456 0.3606 0.1428 0.127 Uiso 1 1 calc R . .
H20B H 0.3557 0.3577 0.1385 0.127 Uiso 1 1 calc R . .
H20C H 0.3129 0.3051 0.1949 0.127 Uiso 1 1 calc R . .
C21 C 0.4719(3) 0.1741(3) 0.1489(3) 0.0440(13) Uani 1 1 d . . .
C22 C 0.4194(4) 0.1460(3) 0.2097(4) 0.0470(14) Uani 1 1 d . . .
C23 C 0.4541(4) 0.0923(3) 0.2601(4) 0.0513(15) Uani 1 1 d . . .
H23A H 0.4186 0.0755 0.3010 0.062 Uiso 1 1 calc R . .
C24 C 0.5367(4) 0.0624(2) 0.2539(3) 0.0422(13) Uani 1 1 d . . .
C25 C 0.5868(4) 0.0887(3) 0.1912(3) 0.0471(14) Uani 1 1 d . . .
H25A H 0.6433 0.0683 0.1833 0.056 Uiso 1 1 calc R . .
C26 C 0.5562(4) 0.1426(2) 0.1412(3) 0.0421(13) Uani 1 1 d . . .
C27 C 0.3271(4) 0.1750(3) 0.2232(4) 0.077(2) Uani 1 1 d . . .
H27A H 0.3019 0.1493 0.2670 0.116 Uiso 1 1 calc R . .
H27B H 0.2801 0.1765 0.1637 0.116 Uiso 1 1 calc R . .
H27C H 0.3397 0.2180 0.2477 0.116 Uiso 1 1 calc R . .
C28 C 0.5716(4) 0.0037(3) 0.3080(4) 0.0562(16) Uani 1 1 d . . .
H28A H 0.5280 -0.0071 0.3475 0.084 Uiso 1 1 calc R . .
H28B H 0.6359 0.0110 0.3466 0.084 Uiso 1 1 calc R . .
H28C H 0.5735 -0.0313 0.2652 0.084 Uiso 1 1 calc R . .
C29 C 0.6150(4) 0.1655(3) 0.0748(4) 0.0516(15) Uani 1 1 d . . .
H29A H 0.6704 0.1377 0.0791 0.077 Uiso 1 1 calc R . .
H29B H 0.6369 0.2087 0.0911 0.077 Uiso 1 1 calc R . .
H29C H 0.5754 0.1647 0.0114 0.077 Uiso 1 1 calc R . .
C30 C 0.8898(3) 0.3331(2) 0.1427(3) 0.0376(12) Uani 1 1 d . . .
H30A H 0.8942 0.3774 0.1343 0.045 Uiso 1 1 calc R . .
C31 C 0.9305(3) 0.2933(3) 0.0886(3) 0.0436(13) Uani 1 1 d . . .
H31A H 0.9633 0.3099 0.0452 0.052 Uiso 1 1 calc R . .
C32 C 0.9225(4) 0.2290(3) 0.0994(4) 0.0486(14) Uani 1 1 d . . .
H32A H 0.9481 0.2004 0.0621 0.058 Uiso 1 1 calc R . .
C33 C 0.8769(3) 0.2065(2) 0.1648(4) 0.0437(13) Uani 1 1 d . . .
H33A H 0.8712 0.1623 0.1732 0.052 Uiso 1 1 calc R . .
C34 C 0.8399(3) 0.2485(2) 0.2180(3) 0.0338(12) Uani 1 1 d . . .
C35 C 0.7943(3) 0.2302(2) 0.2940(3) 0.0350(12) Uani 1 1 d . . .
C36 C 0.7816(3) 0.1682(2) 0.3203(4) 0.0444(13) Uani 1 1 d . . .
H36A H 0.8030 0.1338 0.2893 0.053 Uiso 1 1 calc R . .
C37 C 0.7377(4) 0.1573(3) 0.3916(4) 0.0522(15) Uani 1 1 d . . .
H37A H 0.7275 0.1151 0.4093 0.063 Uiso 1 1 calc R . .
C38 C 0.7087(4) 0.2067(3) 0.4370(4) 0.0484(14) Uani 1 1 d . . .
H38A H 0.6781 0.1997 0.4864 0.058 Uiso 1 1 calc R . .
C39 C 0.7247(3) 0.2670(2) 0.4096(3) 0.0383(13) Uani 1 1 d . . .
H39A H 0.7057 0.3014 0.4422 0.046 Uiso 1 1 calc R . .
C40 C 0.6297(4) 0.4366(3) 0.3627(3) 0.0490(15) Uani 1 1 d . . .
H40A H 0.5852 0.4211 0.3096 0.059 Uiso 1 1 calc R . .
C41 C 0.5965(4) 0.4761(3) 0.4233(4) 0.0566(16) Uani 1 1 d . . .
H41A H 0.5306 0.4868 0.4124 0.068 Uiso 1 1 calc R . .
C42 C 0.6607(5) 0.4993(3) 0.4989(4) 0.0580(16) Uani 1 1 d . . .
H42A H 0.6401 0.5271 0.5406 0.070 Uiso 1 1 calc R . .
C43 C 0.7535(4) 0.4823(2) 0.5137(4) 0.0545(15) Uani 1 1 d . . .
H43A H 0.7982 0.4979 0.5665 0.065 Uiso 1 1 calc R . .
C44 C 0.7843(4) 0.4419(2) 0.4521(3) 0.0379(13) Uani 1 1 d . . .
C45 C 0.8842(3) 0.4222(2) 0.4648(3) 0.0357(12) Uani 1 1 d . . .
C46 C 0.9561(4) 0.4346(2) 0.5424(3) 0.0441(14) Uani 1 1 d . . .
H46A H 0.9422 0.4568 0.5933 0.053 Uiso 1 1 calc R . .
C47 C 1.0483(4) 0.4145(2) 0.5457(4) 0.0472(14) Uani 1 1 d . . .
H47A H 1.0982 0.4224 0.5989 0.057 Uiso 1 1 calc R . .
C48 C 1.0668(4) 0.3831(2) 0.4712(4) 0.0466(14) Uani 1 1 d . . .
H48A H 1.1297 0.3690 0.4716 0.056 Uiso 1 1 calc R . .
C49 C 0.9926(3) 0.3724(2) 0.3961(3) 0.0387(12) Uani 1 1 d . . .
H49A H 1.0063 0.3512 0.3443 0.046 Uiso 1 1 calc R . .
C50 C 0.0901(12) 0.0134(9) 0.6213(12) 0.075(2) Uani 0.459(11) 1 d PD A 1
C51 C 0.0935(13) 0.0163(7) 0.6151(10) 0.075(2) Uani 0.541(11) 1 d PD A 2

loop_
_atom_site_aniso_label
_atom_site_aniso_U_11
_atom_site_aniso_U_22
_atom_site_aniso_U_33
_atom_site_aniso_U_23
_atom_site_aniso_U_13
_atom_site_aniso_U_12
Ru1 0.0350(2) 0.0240(2) 0.0292(2) 0.00026(19) 0.01239(16) 0.00247(19)
N1 0.051(3) 0.026(3) 0.034(2) -0.0005(19) 0.024(2) 0.001(2)
N2 0.029(2) 0.028(3) 0.032(2) -0.0030(18) 0.0097(17) -0.0021(18)
N3 0.027(2) 0.027(2) 0.036(2) 0.0021(19) 0.0080(18) -0.0020(18)
N4 0.043(3) 0.031(3) 0.035(2) 0.0100(19) 0.020(2) 0.009(2)
N5 0.045(3) 0.017(2) 0.031(2) -0.0052(17) 0.0141(18) -0.0023(18)
B1 0.038(4) 0.064(5) 0.027(3) 0.000(3) 0.010(3) 0.000(3)
S1 0.085(6) 0.163(10) 0.041(4) -0.038(5) 0.030(3) -0.077(7)
S2 0.073(5) 0.073(4) 0.090(6) 0.014(3) 0.031(4) 0.028(4)
F1 0.084(10) 0.102(10) 0.058(5) 0.021(6) 0.021(5) 0.069(11)
F2 0.131(12) 0.081(9) 0.073(8) 0.026(6) 0.029(7) 0.026(8)
F3 0.120(9) 0.122(11) 0.058(6) 0.007(7) 0.064(6) 0.001(9)
F4 0.174(19) 0.36(3) 0.085(9) -0.079(15) 0.074(12) -0.195(19)
F5 0.188(14) 0.170(16) 0.069(6) -0.003(8) 0.079(7) -0.077(12)
F6 0.152(15) 0.062(7) 0.212(14) -0.024(8) -0.008(10) 0.036(9)
O1 0.072(8) 0.085(11) 0.052(7) 0.015(7) 0.009(5) -0.037(8)
O2 0.150(14) 0.24(2) 0.118(12) -0.128(13) 0.082(11) -0.102(15)
O3 0.082(12) 0.42(4) 0.157(17) 0.22(2) -0.018(10) -0.051(19)
O4 0.070(9) 0.144(15) 0.110(11) 0.047(11) 0.010(7) -0.007(10)
O5 0.061(7) 0.176(13) 0.052(6) -0.024(7) 0.033(5) 0.046(8)
O6 0.299(18) 0.028(6) 0.074(7) 0.015(5) 0.108(10) 0.024(8)
C1 0.062(4) 0.027(3) 0.040(3) -0.004(2) 0.025(3) -0.001(3)
C2 0.072(4) 0.028(3) 0.071(4) -0.004(3) 0.035(4) -0.003(3)
C3 0.072(4) 0.039(4) 0.051(4) 0.016(3) 0.032(3) 0.011(3)
C4 0.060(4) 0.039(4) 0.043(3) 0.006(3) 0.022(3) 0.012(3)
C5 0.051(3) 0.033(3) 0.026(3) 0.004(2) 0.022(2) 0.014(3)
C6 0.039(3) 0.034(3) 0.037(3) 0.000(2) 0.017(2) 0.012(3)
C7 0.040(3) 0.034(3) 0.035(3) 0.003(2) 0.016(2) 0.014(3)
C8 0.031(3) 0.043(3) 0.036(3) -0.001(2) 0.009(2) 0.002(3)
C9 0.038(3) 0.042(3) 0.034(3) 0.006(3) 0.012(2) 0.008(3)
C10 0.032(3) 0.052(4) 0.043(3) -0.005(3) 0.011(2) 0.004(3)
C11 0.047(3) 0.046(4) 0.037(3) 0.014(3) 0.017(3) 0.017(3)
C12 0.045(4) 0.058(4) 0.057(4) 0.003(3) 0.008(3) -0.010(3)
C13 0.0656(19) 0.065(2) 0.106(2) 0.0312(18) -0.0145(16) -0.0192(16)
C14 0.0656(19) 0.065(2) 0.106(2) 0.0312(18) -0.0145(16) -0.0192(16)
C15 0.0656(19) 0.065(2) 0.106(2) 0.0312(18) -0.0145(16) -0.0192(16)
C16 0.0656(19) 0.065(2) 0.106(2) 0.0312(18) -0.0145(16) -0.0192(16)
C17 0.040(3) 0.051(4) 0.093(5) 0.027(4) 0.002(3) -0.006(3)
C18 0.110(6) 0.070(5) 0.056(4) 0.002(4) -0.003(4) -0.008(4)
C19 0.0656(19) 0.065(2) 0.106(2) 0.0312(18) -0.0145(16) -0.0192(16)
C20 0.0656(19) 0.065(2) 0.106(2) 0.0312(18) -0.0145(16) -0.0192(16)
C21 0.040(3) 0.055(4) 0.036(3) -0.006(3) 0.007(2) 0.001(3)
C22 0.045(3) 0.051(4) 0.046(3) 0.008(3) 0.013(3) 0.000(3)
C23 0.050(4) 0.051(4) 0.052(4) 0.001(3) 0.011(3) -0.009(3)
C24 0.046(3) 0.038(3) 0.042(3) -0.005(3) 0.009(3) -0.006(3)
C25 0.051(3) 0.042(4) 0.050(4) -0.008(3) 0.015(3) -0.009(3)
C26 0.044(3) 0.041(4) 0.040(3) -0.009(3) 0.007(2) -0.010(3)
C27 0.070(4) 0.075(5) 0.101(5) 0.025(4) 0.049(4) 0.011(4)
C28 0.061(4) 0.053(4) 0.054(4) 0.005(3) 0.013(3) -0.006(3)
C29 0.053(3) 0.053(4) 0.054(4) -0.002(3) 0.024(3) -0.007(3)
C30 0.041(3) 0.030(3) 0.043(3) -0.006(2) 0.013(2) -0.003(2)
C31 0.047(3) 0.049(4) 0.041(3) -0.011(3) 0.020(2) -0.001(3)
C32 0.050(3) 0.043(4) 0.053(4) -0.022(3) 0.013(3) 0.006(3)
C33 0.043(3) 0.030(3) 0.057(4) -0.012(3) 0.011(3) -0.004(3)
C34 0.027(3) 0.033(3) 0.039(3) -0.008(2) 0.004(2) 0.002(2)
C35 0.026(3) 0.030(3) 0.045(3) -0.001(3) 0.002(2) -0.002(2)
C36 0.044(3) 0.024(3) 0.062(4) 0.001(3) 0.006(3) -0.004(3)
C37 0.050(4) 0.036(4) 0.067(4) 0.016(3) 0.008(3) -0.010(3)
C38 0.048(3) 0.044(4) 0.054(4) 0.016(3) 0.013(3) -0.008(3)
C39 0.038(3) 0.037(3) 0.040(3) 0.005(3) 0.011(2) 0.000(2)
C40 0.053(4) 0.060(4) 0.039(3) 0.016(3) 0.019(3) 0.024(3)
C41 0.066(4) 0.054(4) 0.060(4) 0.020(3) 0.034(3) 0.034(3)
C42 0.080(5) 0.048(4) 0.055(4) -0.010(3) 0.035(4) 0.011(3)
C43 0.075(4) 0.046(4) 0.049(4) -0.013(3) 0.029(3) 0.004(3)
C44 0.058(4) 0.025(3) 0.035(3) 0.001(2) 0.021(3) -0.003(3)
C45 0.051(3) 0.023(3) 0.036(3) 0.000(2) 0.017(3) -0.006(2)
C46 0.069(4) 0.032(3) 0.032(3) -0.008(2) 0.014(3) -0.013(3)
C47 0.047(3) 0.047(4) 0.044(3) -0.001(3) 0.001(3) -0.012(3)
C48 0.043(3) 0.048(4) 0.049(4) -0.011(3) 0.011(3) -0.008(3)
C49 0.042(3) 0.035(3) 0.041(3) -0.007(2) 0.013(2) -0.004(3)
C50 0.114(8) 0.060(6) 0.066(5) 0.002(4) 0.051(5) 0.008(5)
C51 0.114(8) 0.060(6) 0.066(5) 0.002(4) 0.051(5) 0.008(5)

loop_
_atom_type_symbol
_atom_type_description
_atom_type_scat_dispersion_real
_atom_type_scat_dispersion_imag
_atom_type_scat_source
C C 0.0033 0.0016 'International Tables Vol C Tables 4.2.6.8 and 6.1.1.4'
H H 0.0000 0.0000 'International Tables Vol C Tables 4.2.6.8 and 6.1.1.4'
B B 0.0013 0.0007 'International Tables Vol C Tables 4.2.6.8 and 6.1.1.4'
F F 0.0171 0.0103 'International Tables Vol C Tables 4.2.6.8 and 6.1.1.4'
N N 0.0061 0.0033 'International Tables Vol C Tables 4.2.6.8 and 6.1.1.4'
O O 0.0106 0.0060 'International Tables Vol C Tables 4.2.6.8 and 6.1.1.4'
Ru Ru -1.2594 0.8363 'International Tables Vol C Tables 4.2.6.8 and 6.1.1.4'
S S 0.1246 0.1234 'International Tables Vol C Tables 4.2.6.8 and 6.1.1.4'

loop_
_geom_angle_atom_site_label_1
_geom_angle_atom_site_label_2
_geom_angle_atom_site_label_3
_geom_angle
_geom_angle_site_symmetry_1
_geom_angle_site_symmetry_3
_geom_angle_publ_flag
N2 Ru1 N3 79.24(15) . . ?
N2 Ru1 C7 87.95(16) . . ?
N3 Ru1 C7 90.97(17) . . ?
N2 Ru1 N1 95.42(14) . . ?
N3 Ru1 N1 169.55(15) . . ?
C7 Ru1 N1 79.80(18) . . ?
N2 Ru1 N4 173.97(15) . . ?
N3 Ru1 N4 98.05(14) . . ?
C7 Ru1 N4 97.51(16) . . ?
N1 Ru1 N4 88.08(14) . . ?
N2 Ru1 N5 97.27(14) . . ?
N3 Ru1 N5 92.34(14) . . ?
C7 Ru1 N5 174.26(16) . . ?
N1 Ru1 N5 97.27(15) . . ?
N4 Ru1 N5 77.38(15) . . ?
C1 N1 C5 119.5(4) . . ?
C1 N1 Ru1 124.9(3) . . ?
C5 N1 Ru1 115.5(3) . . ?
C30 N2 C34 117.7(4) . . ?
C30 N2 Ru1 126.4(3) . . ?
C34 N2 Ru1 115.9(3) . . ?
C39 N3 C35 117.5(4) . . ?
C39 N3 Ru1 126.1(3) . . ?
C35 N3 Ru1 116.1(3) . . ?
C40 N4 C44 118.4(4) . . ?
C40 N4 Ru1 125.1(4) . . ?
C44 N4 Ru1 116.3(3) . . ?
C49 N5 C45 117.3(4) . . ?
C49 N5 Ru1 127.5(3) . . ?
C45 N5 Ru1 115.0(3) . . ?
C12 B1 C21 123.4(5) . . ?
C12 B1 C9 115.4(5) . . ?
C21 B1 C9 121.2(4) . . ?
O1 S1 O2 82.1(10) . . ?
O1 S1 O3 144.3(12) . . ?
O2 S1 O3 118.0(17) . . ?
O1 S1 C50 116.1(10) . . ?
O2 S1 C50 97.9(10) . . ?
O3 S1 C50 91.5(13) . . ?
O5 S2 O4 133.8(11) . . ?
O5 S2 O6 114.8(10) . . ?
O4 S2 O6 76.4(10) . . ?
O5 S2 C51 112.0(9) . . ?
O4 S2 C51 100.4(10) . . ?
O6 S2 C51 115.4(9) . . ?
C50 F1 F2 55.4(10) . . ?
C50 F2 F1 57.1(9) . . ?
C51 F4 F6 64.1(11) . . ?
F4 F6 C51 57.4(10) . . ?
S2 O4 O6 52.8(7) . . ?
S2 O6 O4 50.8(7) . . ?
N1 C1 C2 122.3(5) . . ?
N1 C1 H1A 118.9 . . ?
C2 C1 H1A 118.9 . . ?
C3 C2 C1 117.9(5) . . ?
C3 C2 H2A 121.0 . . ?
C1 C2 H2A 121.0 . . ?
C4 C3 C2 120.0(5) . . ?
C4 C3 H3A 120.0 . . ?
C2 C3 H3A 120.0 . . ?
C3 C4 C5 120.3(5) . . ?
C3 C4 H4A 119.8 . . ?
C5 C4 H4A 119.8 . . ?
N1 C5 C4 119.9(5) . . ?
N1 C5 C6 114.7(4) . . ?
C4 C5 C6 125.4(5) . . ?
C11 C6 C7 120.3(5) . . ?
C11 C6 C5 124.2(5) . . ?
C7 C6 C5 115.5(4) . . ?
C8 C7 C6 116.3(4) . . ?
C8 C7 Ru1 129.3(4) . . ?
C6 C7 Ru1 114.3(4) . . ?
C9 C8 C7 124.7(5) . . ?
C9 C8 H8A 117.7 . . ?
C7 C8 H8A 117.7 . . ?
C8 C9 C10 116.4(5) . . ?
C8 C9 B1 121.7(4) . . ?
C10 C9 B1 121.9(4) . . ?
C11 C10 C9 122.2(5) . . ?
C11 C10 H10A 118.9 . . ?
C9 C10 H10A 118.9 . . ?
C10 C11 C6 120.1(5) . . ?
C10 C11 H11A 119.9 . . ?
C6 C11 H11A 119.9 . . ?
C17 C12 C13 116.5(6) . . ?
C17 C12 B1 121.4(5) . . ?
C13 C12 B1 122.0(6) . . ?
C14 C13 C12 120.7(7) . . ?
C14 C13 C18 119.4(7) . . ?
C12 C13 C18 119.8(6) . . ?
C15 C14 C13 121.2(8) . . ?
C15 C14 H14A 119.4 . . ?
C13 C14 H14A 119.4 . . ?
C14 C15 C16 120.3(7) . . ?
C14 C15 C19 123.3(7) . . ?
C16 C15 C19 116.3(7) . . ?
C15 C16 C17 121.0(7) . . ?
C15 C16 H16A 119.5 . . ?
C17 C16 H16A 119.5 . . ?
C16 C17 C12 120.3(6) . . ?
C16 C17 C20 118.0(6) . . ?
C12 C17 C20 121.7(5) . . ?
C13 C18 H18A 109.5 . . ?
C13 C18 H18B 109.5 . . ?
H18A C18 H18B 109.5 . . ?
C13 C18 H18C 109.5 . . ?
H18A C18 H18C 109.5 . . ?
H18B C18 H18C 109.5 . . ?
C15 C19 H19A 109.5 . . ?
C15 C19 H19B 109.5 . . ?
H19A C19 H19B 109.5 . . ?
C15 C19 H19C 109.5 . . ?
H19A C19 H19C 109.5 . . ?
H19B C19 H19C 109.5 . . ?
C17 C20 H20A 109.5 . . ?
C17 C20 H20B 109.5 . . ?
H20A C20 H20B 109.5 . . ?
C17 C20 H20C 109.5 . . ?
H20A C20 H20C 109.5 . . ?
H20B C20 H20C 109.5 . . ?
C26 C21 C22 116.3(5) . . ?
C26 C21 B1 121.8(5) . . ?
C22 C21 B1 121.9(5) . . ?
C23 C22 C21 120.2(5) . . ?
C23 C22 C27 118.4(5) . . ?
C21 C22 C27 121.3(5) . . ?
C24 C23 C22 123.5(5) . . ?
C24 C23 H23A 118.3 . . ?
C22 C23 H23A 118.3 . . ?
C23 C24 C25 116.4(5) . . ?
C23 C24 C28 122.3(5) . . ?
C25 C24 C28 121.3(5) . . ?
C26 C25 C24 122.1(5) . . ?
C26 C25 H25A 118.9 . . ?
C24 C25 H25A 118.9 . . ?
C25 C26 C21 121.4(5) . . ?
C25 C26 C29 117.2(5) . . ?
C21 C26 C29 121.3(5) . . ?
C22 C27 H27A 109.5 . . ?
C22 C27 H27B 109.5 . . ?
H27A C27 H27B 109.5 . . ?
C22 C27 H27C 109.5 . . ?
H27A C27 H27C 109.5 . . ?
H27B C27 H27C 109.5 . . ?
C24 C28 H28A 109.5 . . ?
C24 C28 H28B 109.5 . . ?
H28A C28 H28B 109.5 . . ?
C24 C28 H28C 109.5 . . ?
H28A C28 H28C 109.5 . . ?
H28B C28 H28C 109.5 . . ?
C26 C29 H29A 109.5 . . ?
C26 C29 H29B 109.5 . . ?
H29A C29 H29B 109.5 . . ?
C26 C29 H29C 109.5 . . ?
H29A C29 H29C 109.5 . . ?
H29B C29 H29C 109.5 . . ?
N2 C30 C31 123.5(5) . . ?
N2 C30 H30A 118.3 . . ?
C31 C30 H30A 118.3 . . ?
C32 C31 C30 118.3(5) . . ?
C32 C31 H31A 120.8 . . ?
C30 C31 H31A 120.8 . . ?
C31 C32 C33 119.3(5) . . ?
C31 C32 H32A 120.4 . . ?
C33 C32 H32A 120.4 . . ?
C34 C33 C32 119.7(5) . . ?
C34 C33 H33A 120.2 . . ?
C32 C33 H33A 120.2 . . ?
N2 C34 C33 121.5(4) . . ?
N2 C34 C35 113.8(4) . . ?
C33 C34 C35 124.7(5) . . ?
N3 C35 C36 121.2(4) . . ?
N3 C35 C34 114.2(4) . . ?
C36 C35 C34 124.7(5) . . ?
C37 C36 C35 119.3(5) . . ?
C37 C36 H36A 120.4 . . ?
C35 C36 H36A 120.4 . . ?
C38 C37 C36 120.2(5) . . ?
C38 C37 H37A 119.9 . . ?
C36 C37 H37A 119.9 . . ?
C37 C38 C39 118.2(5) . . ?
C37 C38 H38A 120.9 . . ?
C39 C38 H38A 120.9 . . ?
N3 C39 C38 123.7(5) . . ?
N3 C39 H39A 118.2 . . ?
C38 C39 H39A 118.2 . . ?
N4 C40 C41 122.8(5) . . ?
N4 C40 H40A 118.6 . . ?
C41 C40 H40A 118.6 . . ?
C42 C41 C40 118.7(5) . . ?
C42 C41 H41A 120.6 . . ?
C40 C41 H41A 120.6 . . ?
C43 C42 C41 119.3(5) . . ?
C43 C42 H42A 120.3 . . ?
C41 C42 H42A 120.3 . . ?
C42 C43 C44 120.6(6) . . ?
C42 C43 H43A 119.7 . . ?
C44 C43 H43A 119.7 . . ?
N4 C44 C43 120.2(5) . . ?
N4 C44 C45 117.0(4) . . ?
C43 C44 C45 122.8(5) . . ?
N5 C45 C46 121.2(5) . . ?
N5 C45 C44 113.9(4) . . ?
C46 C45 C44 124.9(5) . . ?
C47 C46 C45 119.6(5) . . ?
C47 C46 H46A 120.2 . . ?
C45 C46 H46A 120.2 . . ?
C48 C47 C46 119.1(5) . . ?
C48 C47 H47A 120.4 . . ?
C46 C47 H47A 120.4 . . ?
C49 C48 C47 118.5(5) . . ?
C49 C48 H48A 120.7 . . ?
C47 C48 H48A 120.7 . . ?
N5 C49 C48 124.1(5) . . ?
N5 C49 H49A 117.9 . . ?
C48 C49 H49A 117.9 . . ?
F2 C50 F1 67.5(13) . . ?
F2 C50 F3 100.6(15) . . ?
F1 C50 F3 134.5(15) . . ?
F2 C50 S1 98.3(13) . . ?
F1 C50 S1 117.4(12) . . ?
F3 C50 S1 107.5(12) . . ?
F5 C51 F4 133.6(16) . . ?
F5 C51 F6 105.4(15) . . ?
F4 C51 F6 58.6(15) . . ?
F5 C51 S2 125.0(13) . . ?
F4 C51 S2 101.3(12) . . ?
F6 C51 S2 105.3(12) . . ?

loop_
_geom_bond_atom_site_label_1
_geom_bond_atom_site_label_2
_geom_bond_distance
_geom_bond_site_symmetry_2
_geom_bond_publ_flag
Ru1 N2 2.035(3) . ?
Ru1 N3 2.035(4) . ?
Ru1 C7 2.038(5) . ?
Ru1 N1 2.068(4) . ?
Ru1 N4 2.070(4) . ?
Ru1 N5 2.152(4) . ?
N1 C1 1.336(6) . ?
N1 C5 1.376(6) . ?
N2 C30 1.329(5) . ?
N2 C34 1.372(6) . ?
N3 C39 1.347(6) . ?
N3 C35 1.361(6) . ?
N4 C40 1.328(6) . ?
N4 C44 1.361(6) . ?
N5 C49 1.334(6) . ?
N5 C45 1.367(5) . ?
B1 C12 1.556(8) . ?
B1 C21 1.564(8) . ?
B1 C9 1.587(8) . ?
S1 O1 1.392(14) . ?
S1 O2 1.417(15) . ?
S1 O3 1.458(15) . ?
S1 C50 1.818(16) . ?
S2 O5 1.359(10) . ?
S2 O4 1.365(14) . ?
S2 O6 1.401(11) . ?
S2 C51 1.749(14) . ?
F1 C50 1.351(16) . ?
F1 F2 1.49(2) . ?
F2 C50 1.324(17) . ?
F3 C50 1.362(16) . ?
F4 C51 1.263(15) . ?
F4 F6 1.28(3) . ?
F5 C51 1.263(14) . ?
F6 C51 1.349(15) . ?
O4 O6 1.71(2) . ?
C1 C2 1.397(7) . ?
C1 H1A 0.9500 . ?
C2 C3 1.384(7) . ?
C2 H2A 0.9500 . ?
C3 C4 1.372(7) . ?
C3 H3A 0.9500 . ?
C4 C5 1.380(6) . ?
C4 H4A 0.9500 . ?
C5 C6 1.447(7) . ?
C6 C11 1.406(7) . ?
C6 C7 1.419(6) . ?
C7 C8 1.413(6) . ?
C8 C9 1.391(6) . ?
C8 H8A 0.9500 . ?
C9 C10 1.397(6) . ?
C10 C11 1.385(7) . ?
C10 H10A 0.9500 . ?
C11 H11A 0.9500 . ?
C12 C17 1.426(8) . ?
C12 C13 1.427(9) . ?
C13 C14 1.424(8) . ?
C13 C18 1.516(9) . ?
C14 C15 1.337(9) . ?
C14 H14A 0.9500 . ?
C15 C16 1.389(9) . ?
C15 C19 1.493(8) . ?
C16 C17 1.412(8) . ?
C16 H16A 0.9500 . ?
C17 C20 1.509(8) . ?
C18 H18A 0.9800 . ?
C18 H18B 0.9800 . ?
C18 H18C 0.9800 . ?
C19 H19A 0.9800 . ?
C19 H19B 0.9800 . ?
C19 H19C 0.9800 . ?
C20 H20A 0.9800 . ?
C20 H20B 0.9800 . ?
C20 H20C 0.9800 . ?
C21 C26 1.409(7) . ?
C21 C22 1.435(7) . ?
C22 C23 1.387(7) . ?
C22 C27 1.517(7) . ?
C23 C24 1.366(7) . ?
C23 H23A 0.9500 . ?
C24 C25 1.418(7) . ?
C24 C28 1.501(7) . ?
C25 C26 1.376(7) . ?
C25 H25A 0.9500 . ?
C26 C29 1.520(6) . ?
C27 H27A 0.9800 . ?
C27 H27B 0.9800 . ?
C27 H27C 0.9800 . ?
C28 H28A 0.9800 . ?
C28 H28B 0.9800 . ?
C28 H28C 0.9800 . ?
C29 H29A 0.9800 . ?
C29 H29B 0.9800 . ?
C29 H29C 0.9800 . ?
C30 C31 1.384(6) . ?
C30 H30A 0.9500 . ?
C31 C32 1.378(7) . ?
C31 H31A 0.9500 . ?
C32 C33 1.378(7) . ?
C32 H32A 0.9500 . ?
C33 C34 1.375(6) . ?
C33 H33A 0.9500 . ?
C34 C35 1.484(6) . ?
C35 C36 1.393(6) . ?
C36 C37 1.373(7) . ?
C36 H36A 0.9500 . ?
C37 C38 1.361(7) . ?
C37 H37A 0.9500 . ?
C38 C39 1.376(7) . ?
C38 H38A 0.9500 . ?
C39 H39A 0.9500 . ?
C40 C41 1.392(7) . ?
C40 H40A 0.9500 . ?
C41 C42 1.366(8) . ?
C41 H41A 0.9500 . ?
C42 C43 1.349(7) . ?
C42 H42A 0.9500 . ?
C43 C44 1.398(6) . ?
C43 H43A 0.9500 . ?
C44 C45 1.464(6) . ?
C45 C46 1.383(7) . ?
C46 C47 1.381(7) . ?
C46 H46A 0.9500 . ?
C47 C48 1.369(7) . ?
C47 H47A 0.9500 . ?
C48 C49 1.371(7) . ?
C48 H48A 0.9500 . ?
C49 H49A 0.9500 . ?

loop_
_geom_torsion_atom_site_label_1
_geom_torsion_atom_site_label_2
_geom_torsion_atom_site_label_3
_geom_torsion_atom_site_label_4
_geom_torsion
_geom_torsion_site_symmetry_1
_geom_torsion_site_symmetry_2
_geom_torsion_site_symmetry_3
_geom_torsion_site_symmetry_4
_geom_torsion_publ_flag
N2 Ru1 N1 C1 -94.5(4) . . . . ?
N3 Ru1 N1 C1 -153.2(7) . . . . ?
C7 Ru1 N1 C1 178.6(4) . . . . ?
N4 Ru1 N1 C1 80.6(4) . . . . ?
N5 Ru1 N1 C1 3.6(4) . . . . ?
N2 Ru1 N1 C5 86.6(3) . . . . ?
N3 Ru1 N1 C5 27.9(9) . . . . ?
C7 Ru1 N1 C5 -0.3(3) . . . . ?
N4 Ru1 N1 C5 -98.3(3) . . . . ?
N5 Ru1 N1 C5 -175.3(3) . . . . ?
N3 Ru1 N2 C30 -174.8(4) . . . . ?
C7 Ru1 N2 C30 93.9(4) . . . . ?
N1 Ru1 N2 C30 14.3(4) . . . . ?
N4 Ru1 N2 C30 -111.1(14) . . . . ?
N5 Ru1 N2 C30 -83.7(4) . . . . ?
N3 Ru1 N2 C34 7.3(3) . . . . ?
C7 Ru1 N2 C34 -84.1(3) . . . . ?
N1 Ru1 N2 C34 -163.7(3) . . . . ?
N4 Ru1 N2 C34 71.0(15) . . . . ?
N5 Ru1 N2 C34 98.3(3) . . . . ?
N2 Ru1 N3 C39 179.1(4) . . . . ?
C7 Ru1 N3 C39 -93.2(4) . . . . ?
N1 Ru1 N3 C39 -121.0(8) . . . . ?
N4 Ru1 N3 C39 4.5(4) . . . . ?
N5 Ru1 N3 C39 82.1(4) . . . . ?
N2 Ru1 N3 C35 -7.6(3) . . . . ?
C7 Ru1 N3 C35 80.1(3) . . . . ?
N1 Ru1 N3 C35 52.3(9) . . . . ?
N4 Ru1 N3 C35 177.8(3) . . . . ?
N5 Ru1 N3 C35 -104.6(3) . . . . ?
N2 Ru1 N4 C40 -156.5(13) . . . . ?
N3 Ru1 N4 C40 -93.7(4) . . . . ?
C7 Ru1 N4 C40 -1.6(4) . . . . ?
N1 Ru1 N4 C40 77.8(4) . . . . ?
N5 Ru1 N4 C40 175.7(4) . . . . ?
N2 Ru1 N4 C44 28.5(16) . . . . ?
N3 Ru1 N4 C44 91.3(3) . . . . ?
C7 Ru1 N4 C44 -176.6(3) . . . . ?
N1 Ru1 N4 C44 -97.2(3) . . . . ?
N5 Ru1 N4 C44 0.7(3) . . . . ?
N2 Ru1 N5 C49 1.4(4) . . . . ?
N3 Ru1 N5 C49 80.8(4) . . . . ?
C7 Ru1 N5 C49 -154.0(15) . . . . ?
N1 Ru1 N5 C49 -95.1(4) . . . . ?
N4 Ru1 N5 C49 178.5(4) . . . . ?
N2 Ru1 N5 C45 -173.5(3) . . . . ?
N3 Ru1 N5 C45 -94.1(3) . . . . ?
C7 Ru1 N5 C45 31.1(17) . . . . ?
N1 Ru1 N5 C45 90.0(3) . . . . ?
N4 Ru1 N5 C45 3.6(3) . . . . ?
O5 S2 O4 O6 111.4(16) . . . . ?
C51 S2 O4 O6 -113.9(9) . . . . ?
O5 S2 O6 O4 -132.3(13) . . . . ?
C51 S2 O6 O4 95.2(12) . . . . ?
C5 N1 C1 C2 1.1(7) . . . . ?
Ru1 N1 C1 C2 -177.7(3) . . . . ?
N1 C1 C2 C3 0.2(7) . . . . ?
C1 C2 C3 C4 -1.0(8) . . . . ?
C2 C3 C4 C5 0.5(8) . . . . ?
C1 N1 C5 C4 -1.6(6) . . . . ?
Ru1 N1 C5 C4 177.3(3) . . . . ?
C1 N1 C5 C6 179.3(4) . . . . ?
Ru1 N1 C5 C6 -1.8(5) . . . . ?
C3 C4 C5 N1 0.8(7) . . . . ?
C3 C4 C5 C6 179.8(4) . . . . ?
N1 C5 C6 C11 -176.1(4) . . . . ?
C4 C5 C6 C11 4.8(7) . . . . ?
N1 C5 C6 C7 3.8(6) . . . . ?
C4 C5 C6 C7 -175.3(4) . . . . ?
C11 C6 C7 C8 -1.9(6) . . . . ?
C5 C6 C7 C8 178.2(4) . . . . ?
C11 C6 C7 Ru1 175.9(3) . . . . ?
C5 C6 C7 Ru1 -4.0(5) . . . . ?
N2 Ru1 C7 C8 83.9(4) . . . . ?
N3 Ru1 C7 C8 4.7(4) . . . . ?
N1 Ru1 C7 C8 179.8(4) . . . . ?
N4 Ru1 C7 C8 -93.6(4) . . . . ?
N5 Ru1 C7 C8 -120.6(15) . . . . ?
N2 Ru1 C7 C6 -93.6(3) . . . . ?
N3 Ru1 C7 C6 -172.7(3) . . . . ?
N1 Ru1 C7 C6 2.3(3) . . . . ?
N4 Ru1 C7 C6 89.0(3) . . . . ?
N5 Ru1 C7 C6 62.0(17) . . . . ?
C6 C7 C8 C9 2.2(7) . . . . ?
Ru1 C7 C8 C9 -175.2(4) . . . . ?
C7 C8 C9 C10 -1.4(7) . . . . ?
C7 C8 C9 B1 -179.9(4) . . . . ?
C12 B1 C9 C8 159.3(5) . . . . ?
C21 B1 C9 C8 -21.1(7) . . . . ?
C12 B1 C9 C10 -19.1(7) . . . . ?
C21 B1 C9 C10 160.5(5) . . . . ?
C8 C9 C10 C11 0.3(7) . . . . ?
B1 C9 C10 C11 178.8(4) . . . . ?
C9 C10 C11 C6 -0.1(7) . . . . ?
C7 C6 C11 C10 0.9(7) . . . . ?
C5 C6 C11 C10 -179.2(4) . . . . ?
C21 B1 C12 C17 115.7(6) . . . . ?
C9 B1 C12 C17 -64.8(7) . . . . ?
C21 B1 C12 C13 -67.9(7) . . . . ?
C9 B1 C12 C13 111.6(6) . . . . ?
C17 C12 C13 C14 -0.3(9) . . . . ?
B1 C12 C13 C14 -176.9(5) . . . . ?
C17 C12 C13 C18 177.3(5) . . . . ?
B1 C12 C13 C18 0.7(9) . . . . ?
C12 C13 C14 C15 1.1(10) . . . . ?
C18 C13 C14 C15 -176.5(6) . . . . ?
C13 C14 C15 C16 -3.1(10) . . . . ?
C13 C14 C15 C19 -179.0(6) . . . . ?
C14 C15 C16 C17 4.3(10) . . . . ?
C19 C15 C16 C17 -179.5(5) . . . . ?
C15 C16 C17 C12 -3.5(9) . . . . ?
C15 C16 C17 C20 175.4(6) . . . . ?
C13 C12 C17 C16 1.5(8) . . . . ?
B1 C12 C17 C16 178.1(5) . . . . ?
C13 C12 C17 C20 -177.4(5) . . . . ?
B1 C12 C17 C20 -0.8(8) . . . . ?
C12 B1 C21 C26 126.9(6) . . . . ?
C9 B1 C21 C26 -52.6(7) . . . . ?
C12 B1 C21 C22 -54.3(7) . . . . ?
C9 B1 C21 C22 126.1(5) . . . . ?
C26 C21 C22 C23 2.7(7) . . . . ?
B1 C21 C22 C23 -176.1(5) . . . . ?
C26 C21 C22 C27 -179.4(5) . . . . ?
B1 C21 C22 C27 1.8(8) . . . . ?
C21 C22 C23 C24 -1.7(8) . . . . ?
C27 C22 C23 C24 -179.6(5) . . . . ?
C22 C23 C24 C25 -0.8(8) . . . . ?
C22 C23 C24 C28 -178.8(5) . . . . ?
C23 C24 C25 C26 2.2(7) . . . . ?
C28 C24 C25 C26 -179.7(5) . . . . ?
C24 C25 C26 C21 -1.1(8) . . . . ?
C24 C25 C26 C29 -178.9(4) . . . . ?
C22 C21 C26 C25 -1.3(7) . . . . ?
B1 C21 C26 C25 177.5(5) . . . . ?
C22 C21 C26 C29 176.4(5) . . . . ?
B1 C21 C26 C29 -4.8(7) . . . . ?
C34 N2 C30 C31 0.8(7) . . . . ?
Ru1 N2 C30 C31 -177.1(3) . . . . ?
N2 C30 C31 C32 1.3(7) . . . . ?
C30 C31 C32 C33 -1.8(7) . . . . ?
C31 C32 C33 C34 0.3(8) . . . . ?
C30 N2 C34 C33 -2.4(6) . . . . ?
Ru1 N2 C34 C33 175.8(3) . . . . ?
C30 N2 C34 C35 176.0(4) . . . . ?
Ru1 N2 C34 C35 -5.8(5) . . . . ?
C32 C33 C34 N2 1.8(7) . . . . ?
C32 C33 C34 C35 -176.4(4) . . . . ?
C39 N3 C35 C36 -0.3(6) . . . . ?
Ru1 N3 C35 C36 -174.3(3) . . . . ?
C39 N3 C35 C34 -179.4(4) . . . . ?
Ru1 N3 C35 C34 6.7(5) . . . . ?
N2 C34 C35 N3 -0.6(6) . . . . ?
C33 C34 C35 N3 177.8(4) . . . . ?
N2 C34 C35 C36 -179.5(4) . . . . ?
C33 C34 C35 C36 -1.2(7) . . . . ?
N3 C35 C36 C37 1.5(7) . . . . ?
C34 C35 C36 C37 -179.6(4) . . . . ?
C35 C36 C37 C38 -1.2(8) . . . . ?
C36 C37 C38 C39 -0.1(8) . . . . ?
C35 N3 C39 C38 -1.1(7) . . . . ?
Ru1 N3 C39 C38 172.1(4) . . . . ?
C37 C38 C39 N3 1.3(7) . . . . ?
C44 N4 C40 C41 0.0(7) . . . . ?
Ru1 N4 C40 C41 -174.9(4) . . . . ?
N4 C40 C41 C42 1.1(8) . . . . ?
C40 C41 C42 C43 -1.4(8) . . . . ?
C41 C42 C43 C44 0.7(9) . . . . ?
C40 N4 C44 C43 -0.7(7) . . . . ?
Ru1 N4 C44 C43 174.6(4) . . . . ?
C40 N4 C44 C45 179.9(4) . . . . ?
Ru1 N4 C44 C45 -4.8(5) . . . . ?
C42 C43 C44 N4 0.4(8) . . . . ?
C42 C43 C44 C45 179.8(5) . . . . ?
C49 N5 C45 C46 -1.8(7) . . . . ?
Ru1 N5 C45 C46 173.6(3) . . . . ?
C49 N5 C45 C44 177.5(4) . . . . ?
Ru1 N5 C45 C44 -7.0(5) . . . . ?
N4 C44 C45 N5 7.8(6) . . . . ?
C43 C44 C45 N5 -171.5(4) . . . . ?
N4 C44 C45 C46 -172.8(4) . . . . ?
C43 C44 C45 C46 7.8(8) . . . . ?
N5 C45 C46 C47 0.5(7) . . . . ?
C44 C45 C46 C47 -178.8(4) . . . . ?
C45 C46 C47 C48 0.6(8) . . . . ?
C46 C47 C48 C49 -0.4(8) . . . . ?
C45 N5 C49 C48 2.2(7) . . . . ?
Ru1 N5 C49 C48 -172.6(4) . . . . ?
C47 C48 C49 N5 -1.1(8) . . . . ?
F1 F2 C50 F3 134.0(15) . . . . ?
F1 F2 C50 S1 -116.3(12) . . . . ?
F2 F1 C50 F3 -83(2) . . . . ?
F2 F1 C50 S1 87.7(16) . . . . ?
O1 S1 C50 F2 -70.1(17) . . . . ?
O2 S1 C50 F2 14.9(15) . . . . ?
O3 S1 C50 F2 133.4(18) . . . . ?
O1 S1 C50 F1 -139.0(17) . . . . ?
O2 S1 C50 F1 -54.0(18) . . . . ?
O3 S1 C50 F1 65(2) . . . . ?
O1 S1 C50 F3 34(2) . . . . ?
O2 S1 C50 F3 118.8(17) . . . . ?
O3 S1 C50 F3 -123(2) . . . . ?
F6 F4 C51 F5 81(3) . . . . ?
F6 F4 C51 S2 -101.1(14) . . . . ?
F4 F6 C51 F5 -132(2) . . . . ?
F4 F6 C51 S2 94.1(16) . . . . ?
O5 S2 C51 F5 106(2) . . . . ?
O4 S2 C51 F5 -40(2) . . . . ?
O6 S2 C51 F5 -120(2) . . . . ?
O5 S2 C51 F4 -72(2) . . . . ?
O4 S2 C51 F4 142(2) . . . . ?
O6 S2 C51 F4 62(2) . . . . ?
O5 S2 C51 F6 -131.9(16) . . . . ?
O4 S2 C51 F6 81.7(16) . . . . ?
O6 S2 C51 F6 2(2) . . . . ?
